data_1546858
loop_
_publ_author_name
'Lv, Hai-Ting'
'Cui, Ying'
'Zhang, Yu-Min'
'Li, Hua-Min'
'Zou, Guo-Dong'
'Duan, Rui-Huan'
'Cao, Jun-Tao'
'Jing, Qiang-Shan'
'Fan, Yang'

_publ_section_title
;
 A 4-dimethylaminobenzoate-functionalized Ti <sub>6</sub> -oxo cluster
 with a narrow band gap and enhanced photoelectrochemical activity: a
 combined experimental and computational study
;
_journal_issue 36
_journal_name_full 'Dalton Transactions'
_journal_page_first 12313
_journal_page_last 12319
_journal_paper_doi 10.1039/C7DT02650A
_journal_volume 46
_journal_year 2017
_chemical_formula_moiety 'C84 H132 O24 Ti6'
_chemical_formula_sum 'C84 H132 O24 Ti6'
_chemical_formula_weight 1813.29
_space_group_crystal_system monoclinic
_space_group_IT_number 14
_space_group_name_Hall '-P 2yn'
_space_group_name_H-M_alt 'P 1 21/n 1'
_symmetry_space_group_name_Hall '-P 2yn'
_symmetry_space_group_name_H-M 'P 1 21/n 1'
_atom_sites_solution_hydrogens geom
_audit_creation_method SHELXL-2016/6
_audit_update_record
;
2017-07-19 deposited with the CCDC.
2017-08-21 downloaded from the CCDC.
;
_cell_angle_alpha 90
_cell_angle_beta 103.720(4)
_cell_angle_gamma 90
_cell_formula_units_Z 2
_cell_length_a 15.6777(6)
_cell_length_b 16.4880(6)
_cell_length_c 18.4096(7)
_cell_measurement_reflns_used 4788
_cell_measurement_temperature 295(2)
_cell_measurement_theta_max 27.4900
_cell_measurement_theta_min 3.1540
_cell_volume 4623.0(3)
_computing_cell_refinement 'CrysAlisPro 1.171.38.41 (Rigaku OD, 2015)'
_computing_data_collection 'CrysAlisPro 1.171.38.41 (Rigaku OD, 2015)'
_computing_data_reduction 'CrysAlisPro 1.171.38.41 (Rigaku OD, 2015)'
_computing_molecular_graphics 'DIAMOND. Version 3.2k. Crystal Impact'
_computing_publication_material 'Windows Word 2010'
_computing_structure_refinement 'SHELXL-2016/6 (Sheldrick, 2016)'
_computing_structure_solution 'SHELXS-2014 (Sheldrick, 2014)'
_diffrn_ambient_temperature 295(2)
_diffrn_detector_area_resol_mean 16.1213
_diffrn_measured_fraction_theta_full 0.997
_diffrn_measured_fraction_theta_max 0.997
_diffrn_measurement_device_type 'Xcalibur, Eos, Gemini'
_diffrn_measurement_method '\w scans'
_diffrn_radiation_type MoK\a
_diffrn_radiation_wavelength 0.71073
_diffrn_reflns_av_R_equivalents 0.0378
_diffrn_reflns_av_unetI/netI 0.0604
_diffrn_reflns_Laue_measured_fraction_full 0.997
_diffrn_reflns_Laue_measured_fraction_max 0.997
_diffrn_reflns_limit_h_max 17
_diffrn_reflns_limit_h_min -19
_diffrn_reflns_limit_k_max 20
_diffrn_reflns_limit_k_min -19
_diffrn_reflns_limit_l_max 22
_diffrn_reflns_limit_l_min -22
_diffrn_reflns_number 20893
_diffrn_reflns_point_group_measured_fraction_full 0.997
_diffrn_reflns_point_group_measured_fraction_max 0.997
_diffrn_reflns_theta_full 25.242
_diffrn_reflns_theta_max 25.999
_diffrn_reflns_theta_min 2.810
_diffrn_source 'fine-focus sealed X-ray tube'
_exptl_absorpt_coefficient_mu 0.562
_exptl_absorpt_correction_T_max 1.00000
_exptl_absorpt_correction_T_min 0.74521
_exptl_absorpt_correction_type multi-scan
_exptl_absorpt_process_details
;
CrysAlisPro 1.171.38.41 (Rigaku Oxford Diffraction, 2015)
Empirical absorption correction using spherical harmonics,
 implemented in SCALE3 ABSPACK scaling algorithm.
;
_exptl_crystal_colour colourless
_exptl_crystal_density_diffrn 1.303
_exptl_crystal_description block
_exptl_crystal_F_000 1920
_exptl_crystal_size_max 0.18
_exptl_crystal_size_mid 0.16
_exptl_crystal_size_min 0.12
_refine_diff_density_max 1.414
_refine_diff_density_min -0.557
_refine_diff_density_rms 0.095
_refine_ls_extinction_method none
_refine_ls_goodness_of_fit_ref 1.037
_refine_ls_hydrogen_treatment constr
_refine_ls_matrix_type full
_refine_ls_number_parameters 602
_refine_ls_number_reflns 9058
_refine_ls_number_restraints 446
_refine_ls_restrained_S_all 1.066
_refine_ls_R_factor_all 0.1114
_refine_ls_R_factor_gt 0.0765
_refine_ls_shift/su_max 0.000
_refine_ls_shift/su_mean 0.000
_refine_ls_structure_factor_coef Fsqd
_refine_ls_weighting_details 'w=1/[\s^2^(Fo^2^)+(0.1252P)^2^+8.1717P] where P=(Fo^2^+2Fc^2^)/3'
_refine_ls_weighting_scheme calc
_refine_ls_wR_factor_gt 0.2069
_refine_ls_wR_factor_ref 0.2399
_reflns_Friedel_coverage 0.000
_reflns_number_gt 6243
_reflns_number_total 9058
_reflns_threshold_expression 'I > 2\s(I)'
_cod_data_source_file c7dt02650a2.cif
_cod_data_source_block C2
_cod_database_code 1546858
_shelx_shelxl_version_number 2016/6
_shelx_space_group_comment
;
The symmetry employed for this shelxl refinement is uniquely defined
by the following loop, which should always be used as a source of
symmetry information in preference to the above space-group names.
They are only intended as comments.
;

loop_
_space_group_symop_operation_xyz
'x, y, z'
'-x+1/2, y+1/2, -z+1/2'
'-x, -y, -z'
'x-1/2, -y-1/2, z-1/2'

loop_
_atom_site_label
_atom_site_type_symbol
_atom_site_fract_x
_atom_site_fract_y
_atom_site_fract_z
_atom_site_U_iso_or_equiv
_atom_site_adp_type
_atom_site_occupancy
_atom_site_site_symmetry_order
_atom_site_calc_flag
_atom_site_refinement_flags_posn
_atom_site_refinement_flags_adp
_atom_site_refinement_flags_occupancy
_atom_site_disorder_assembly
_atom_site_disorder_group
Ti1 Ti 0.45531(5) 0.63386(5) 0.50749(5) 0.0336(2) Uani 1 1 d . U . . .
Ti2 Ti 0.60931(5) 0.55933(5) 0.45041(5) 0.0336(2) Uani 1 1 d . U . . .
Ti3 Ti 0.56956(5) 0.51995(5) 0.62554(5) 0.0341(2) Uani 1 1 d . . . . .
O1 O 0.46812(19) 0.58219(19) 0.42037(16) 0.0337(7) Uani 1 1 d . . . . .
O2 O 0.4346(2) 0.54633(18) 0.56919(17) 0.0348(7) Uani 1 1 d . U . . .
O3 O 0.58471(18) 0.58397(17) 0.54578(18) 0.0319(6) Uani 1 1 d . U . . .
O4 O 0.5617(2) 0.6243(2) 0.68455(19) 0.0450(8) Uani 1 1 d . . . . .
O5 O 0.4744(2) 0.7036(2) 0.60197(19) 0.0455(8) Uani 1 1 d . . . . .
O6 O 0.5155(2) 0.73405(19) 0.4750(2) 0.0405(8) Uani 1 1 d . . . . .
O7 O 0.6305(2) 0.68123(19) 0.4417(2) 0.0441(8) Uani 1 1 d . . . . .
O8 O 0.5281(2) 0.4766(2) 0.71604(19) 0.0475(9) Uani 1 1 d . . . . .
O9 O 0.3969(2) 0.4296(2) 0.66238(18) 0.0414(8) Uani 1 1 d . . . . .
O10 O 0.3492(2) 0.6718(2) 0.4698(2) 0.0430(8) Uani 1 1 d . . . . .
O11 O 0.7208(2) 0.5325(2) 0.4748(2) 0.0482(9) Uani 1 1 d . U . . .
O12 O 0.6812(2) 0.5025(2) 0.6671(2) 0.0465(9) Uani 1 1 d . . . . .
C1 C 0.5098(3) 0.6828(3) 0.6685(3) 0.0385(11) Uani 1 1 d . . . . .
C2 C 0.4881(3) 0.7317(3) 0.7312(3) 0.0382(11) Uani 1 1 d . . . . .
C3A C 0.5476(6) 0.7082(5) 0.8086(4) 0.055(2) Uani 0.549(5) 1 d D U P A 1
H3A1 H 0.542701 0.650548 0.817076 0.066 Uiso 0.549(5) 1 calc R U P A 1
H3A2 H 0.608387 0.720298 0.809531 0.066 Uiso 0.549(5) 1 calc R U P A 1
C4A C 0.3945(6) 0.7096(6) 0.7309(5) 0.066(2) Uani 0.549(5) 1 d D U P A 1
H4A1 H 0.390647 0.651937 0.739855 0.079 Uiso 0.549(5) 1 calc R U P A 1
H4A2 H 0.356639 0.721798 0.682261 0.079 Uiso 0.549(5) 1 calc R U P A 1
C5A C 0.4971(6) 0.8206(5) 0.7189(4) 0.059(2) Uani 0.549(5) 1 d D U P A 1
H5A1 H 0.461152 0.835554 0.670304 0.070 Uiso 0.549(5) 1 calc R U P A 1
H5A2 H 0.557705 0.833127 0.719650 0.070 Uiso 0.549(5) 1 calc R U P A 1
C6A C 0.5196(8) 0.7554(6) 0.8694(6) 0.064(2) Uani 0.549(5) 1 d D U P A 1
H6A H 0.556457 0.741404 0.918664 0.076 Uiso 0.549(5) 1 calc R U P A 1
C7A C 0.4239(6) 0.7382(10) 0.8661(5) 0.071(2) Uani 0.549(5) 1 d D U P A 1
H7A1 H 0.417605 0.681478 0.877900 0.085 Uiso 0.549(5) 1 calc R U P A 1
H7A2 H 0.405778 0.770417 0.903908 0.085 Uiso 0.549(5) 1 calc R U P A 1
C8A C 0.3641(8) 0.7566(6) 0.7906(5) 0.073(2) Uani 0.549(5) 1 d D U P A 1
H8A H 0.302885 0.743910 0.790021 0.088 Uiso 0.549(5) 1 calc R U P A 1
C9A C 0.3758(8) 0.8464(6) 0.7791(8) 0.074(2) Uani 0.549(5) 1 d D U P A 1
H9A1 H 0.337449 0.862660 0.731834 0.089 Uiso 0.549(5) 1 calc R U P A 1
H9A2 H 0.358182 0.876274 0.818519 0.089 Uiso 0.549(5) 1 calc R U P A 1
C10A C 0.4688(7) 0.8688(8) 0.7789(5) 0.068(2) Uani 0.549(5) 1 d D U P A 1
H10A H 0.473602 0.927065 0.770268 0.082 Uiso 0.549(5) 1 calc R U P A 1
C11A C 0.5254(9) 0.8452(5) 0.8543(5) 0.064(2) Uani 0.549(5) 1 d D U P A 1
H11A H 0.506805 0.875538 0.893006 0.077 Uiso 0.549(5) 1 calc R U P A 1
H11B H 0.585924 0.859360 0.856395 0.077 Uiso 0.549(5) 1 calc R U P A 1
C3B C 0.5653(6) 0.7819(6) 0.7688(5) 0.051(2) Uani 0.451(5) 1 d D U P A 2
H3B1 H 0.581199 0.817677 0.732246 0.061 Uiso 0.451(5) 1 calc R U P A 2
H3B2 H 0.614934 0.746554 0.788253 0.061 Uiso 0.451(5) 1 calc R U P A 2
C4B C 0.4596(7) 0.6768(6) 0.7886(6) 0.067(2) Uani 0.451(5) 1 d D U P A 2
H4B1 H 0.407974 0.646124 0.764065 0.080 Uiso 0.451(5) 1 calc R U P A 2
H4B2 H 0.506184 0.638547 0.808951 0.080 Uiso 0.451(5) 1 calc R U P A 2
C5B C 0.4091(7) 0.7912(7) 0.7009(5) 0.065(2) Uani 0.451(5) 1 d D U P A 2
H5B1 H 0.423547 0.826794 0.663683 0.078 Uiso 0.451(5) 1 calc R U P A 2
H5B2 H 0.357611 0.759997 0.677011 0.078 Uiso 0.451(5) 1 calc R U P A 2
C6B C 0.5469(10) 0.8322(7) 0.8320(6) 0.061(2) Uani 0.451(5) 1 d D U P A 2
H6B H 0.598536 0.864039 0.856400 0.073 Uiso 0.451(5) 1 calc R U P A 2
C7B C 0.5183(11) 0.7772(8) 0.8872(6) 0.065(2) Uani 0.451(5) 1 d D U P A 2
H7B1 H 0.504322 0.809833 0.926690 0.078 Uiso 0.451(5) 1 calc R U P A 2
H7B2 H 0.566561 0.741562 0.909839 0.078 Uiso 0.451(5) 1 calc R U P A 2
C8B C 0.4393(7) 0.7265(11) 0.8512(8) 0.072(3) Uani 0.451(5) 1 d D U P A 2
H8B H 0.423225 0.690845 0.888388 0.086 Uiso 0.451(5) 1 calc R U P A 2
C9B C 0.3649(10) 0.7846(8) 0.8198(7) 0.072(3) Uani 0.451(5) 1 d D U P A 2
H9B1 H 0.351479 0.815928 0.860261 0.087 Uiso 0.451(5) 1 calc R U P A 2
H9B2 H 0.312813 0.753921 0.796234 0.087 Uiso 0.451(5) 1 calc R U P A 2
C10B C 0.3884(11) 0.8415(8) 0.7630(9) 0.071(2) Uani 0.451(5) 1 d D U P A 2
H10B H 0.340218 0.879356 0.743411 0.086 Uiso 0.451(5) 1 calc R U P A 2
C11B C 0.4689(8) 0.8861(9) 0.8035(7) 0.069(3) Uani 0.451(5) 1 d D U P A 2
H11C H 0.455693 0.914988 0.845394 0.082 Uiso 0.451(5) 1 calc R U P A 2
H11D H 0.484112 0.926075 0.769975 0.082 Uiso 0.451(5) 1 calc R U P A 2
C12 C 0.5861(3) 0.7403(3) 0.4558(3) 0.0404(11) Uani 1 1 d . . . . .
C13 C 0.6177(3) 0.8252(3) 0.4449(3) 0.0388(11) Uani 1 1 d . . . . .
C14 C 0.6126(5) 0.8792(3) 0.5111(4) 0.0614(16) Uani 1 1 d . . . . .
H14A H 0.650694 0.857973 0.556560 0.074 Uiso 1 1 calc R U . . .
H14B H 0.552952 0.879966 0.517586 0.074 Uiso 1 1 calc R U . . .
C15 C 0.5577(5) 0.8607(4) 0.3747(4) 0.0641(17) Uani 1 1 d . . . . .
H15A H 0.497686 0.861418 0.380118 0.077 Uiso 1 1 calc R U . . .
H15B H 0.559861 0.827013 0.331946 0.077 Uiso 1 1 calc R U . . .
C16 C 0.7123(4) 0.8256(4) 0.4364(5) 0.0672(18) Uani 1 1 d . . . . .
H16A H 0.716855 0.791558 0.394455 0.081 Uiso 1 1 calc R U . . .
H16B H 0.750931 0.803642 0.481155 0.081 Uiso 1 1 calc R U . . .
C17 C 0.6416(5) 0.9665(4) 0.4961(5) 0.074(2) Uani 1 1 d . . . . .
H17 H 0.638497 1.000932 0.538772 0.088 Uiso 1 1 calc R U . . .
C18 C 0.5829(5) 0.9998(4) 0.4284(5) 0.084(3) Uani 1 1 d . . . . .
H18A H 0.600342 1.054883 0.420354 0.101 Uiso 1 1 calc R U . . .
H18B H 0.523145 1.001111 0.434569 0.101 Uiso 1 1 calc R U . . .
C19 C 0.5871(5) 0.9478(4) 0.3616(5) 0.081(2) Uani 1 1 d . . . . .
H19 H 0.548129 0.970369 0.316518 0.097 Uiso 1 1 calc R U . . .
C20 C 0.6796(7) 0.9443(5) 0.3515(5) 0.102(3) Uani 1 1 d . . . . .
H20A H 0.698353 0.997963 0.340340 0.122 Uiso 1 1 calc R U . . .
H20B H 0.681971 0.908797 0.309958 0.122 Uiso 1 1 calc R U . . .
C21 C 0.7405(5) 0.9122(4) 0.4233(5) 0.083(2) Uani 1 1 d . . . . .
H21 H 0.801022 0.911635 0.417525 0.099 Uiso 1 1 calc R U . . .
C22 C 0.7353(5) 0.9642(4) 0.4886(5) 0.084(2) Uani 1 1 d . . . . .
H22A H 0.755003 1.018723 0.481276 0.101 Uiso 1 1 calc R U . . .
H22B H 0.773061 0.942398 0.533895 0.101 Uiso 1 1 calc R U . . .
C23 C 0.4594(4) 0.4363(3) 0.7171(3) 0.0426(12) Uani 1 1 d . . . . .
C24 C 0.4543(4) 0.3958(4) 0.7895(3) 0.0494(12) Uani 1 1 d . U . . .
C25 C 0.4733(7) 0.3095(5) 0.7829(5) 0.102(2) Uani 1 1 d . U . . .
H25A H 0.532448 0.303423 0.776157 0.122 Uiso 1 1 calc R U . . .
H25B H 0.432979 0.287301 0.739160 0.122 Uiso 1 1 calc R U . . .
C26 C 0.3645(5) 0.4082(6) 0.8050(4) 0.092(2) Uani 1 1 d . U . . .
H26A H 0.319738 0.387905 0.763185 0.111 Uiso 1 1 calc R U . . .
H26B H 0.354250 0.465698 0.810187 0.111 Uiso 1 1 calc R U . . .
C27 C 0.5197(6) 0.4314(6) 0.8571(4) 0.100(2) Uani 1 1 d . U . . .
H27A H 0.506841 0.488348 0.862095 0.120 Uiso 1 1 calc R U . . .
H27B H 0.578715 0.427095 0.849601 0.120 Uiso 1 1 calc R U . . .
C28 C 0.4639(8) 0.2585(6) 0.8578(5) 0.111(2) Uani 1 1 d . U . . .
H28 H 0.473747 0.200062 0.854493 0.133 Uiso 1 1 calc R U . . .
C29 C 0.3738(7) 0.2797(6) 0.8632(5) 0.104(2) Uani 1 1 d . U . . .
H29A H 0.333967 0.266007 0.815880 0.124 Uiso 1 1 calc R U . . .
H29B H 0.358877 0.245279 0.901047 0.124 Uiso 1 1 calc R U . . .
C30 C 0.3570(6) 0.3617(6) 0.8804(5) 0.095(2) Uani 1 1 d . U . . .
H30 H 0.299052 0.368344 0.890971 0.114 Uiso 1 1 calc R U . . .
C31 C 0.4253(7) 0.3974(6) 0.9369(5) 0.106(2) Uani 1 1 d . U . . .
H31A H 0.420556 0.376223 0.984955 0.128 Uiso 1 1 calc R U . . .
H31B H 0.414588 0.455330 0.937320 0.128 Uiso 1 1 calc R U . . .
C32 C 0.5146(6) 0.3853(6) 0.9305(5) 0.099(2) Uani 1 1 d . U . . .
H32 H 0.556634 0.407641 0.973970 0.119 Uiso 1 1 calc R U . . .
C33 C 0.5364(7) 0.3025(6) 0.9165(5) 0.110(3) Uani 1 1 d . U . . .
H33A H 0.547093 0.272469 0.963151 0.132 Uiso 1 1 calc R U . . .
H33B H 0.590337 0.302252 0.899437 0.132 Uiso 1 1 calc R U . . .
C34 C 0.2892(4) 0.7220(3) 0.4202(4) 0.0574(16) Uani 1 1 d . . . . .
H34 H 0.230172 0.698948 0.413400 0.069 Uiso 1 1 calc R U . . .
C35 C 0.3130(5) 0.7229(6) 0.3460(4) 0.094(3) Uani 1 1 d . . . . .
H35A H 0.375562 0.727582 0.353702 0.142 Uiso 1 1 calc R U . . .
H35B H 0.285207 0.768283 0.317155 0.142 Uiso 1 1 calc R U . . .
H35C H 0.293557 0.673522 0.319689 0.142 Uiso 1 1 calc R U . . .
C36 C 0.2897(7) 0.8037(5) 0.4536(6) 0.119(4) Uani 1 1 d . . . . .
H36A H 0.280696 0.798992 0.503255 0.178 Uiso 1 1 calc R U . . .
H36B H 0.243479 0.835868 0.423539 0.178 Uiso 1 1 calc R U . . .
H36C H 0.345196 0.829381 0.455758 0.178 Uiso 1 1 calc R U . . .
C37 C 0.7950(6) 0.4871(7) 0.4723(7) 0.122(3) Uani 1 1 d . U . . .
H37 H 0.797557 0.448036 0.512875 0.147 Uiso 1 1 calc R U . . .
C38 C 0.7871(8) 0.4376(8) 0.4115(9) 0.178(5) Uani 1 1 d . U . . .
H38A H 0.730687 0.411513 0.400919 0.267 Uiso 1 1 calc R U . . .
H38B H 0.832439 0.397165 0.421805 0.267 Uiso 1 1 calc R U . . .
H38C H 0.792495 0.469195 0.369042 0.267 Uiso 1 1 calc R U . . .
C39 C 0.8739(6) 0.5333(9) 0.4989(8) 0.164(5) Uani 1 1 d . U . . .
H39A H 0.885920 0.537720 0.552344 0.246 Uiso 1 1 calc R U . . .
H39B H 0.866553 0.586486 0.477108 0.246 Uiso 1 1 calc R U . . .
H39C H 0.922062 0.506505 0.484972 0.246 Uiso 1 1 calc R U . . .
C40 C 0.7665(6) 0.5231(8) 0.7028(7) 0.136(4) Uani 1 1 d . . . . .
H40 H 0.800691 0.485098 0.680104 0.164 Uiso 1 1 calc R U . . .
C41 C 0.7938(8) 0.5980(9) 0.6807(8) 0.177(6) Uani 1 1 d . . . . .
H41A H 0.759988 0.611023 0.631435 0.265 Uiso 1 1 calc R U . . .
H41B H 0.854898 0.595108 0.680320 0.265 Uiso 1 1 calc R U . . .
H41C H 0.785406 0.639212 0.715129 0.265 Uiso 1 1 calc R U . . .
C42 C 0.7869(10) 0.4971(11) 0.7784(7) 0.215(8) Uani 1 1 d . . . . .
H42A H 0.755735 0.529968 0.806542 0.323 Uiso 1 1 calc R U . . .
H42B H 0.848934 0.502285 0.799067 0.323 Uiso 1 1 calc R U . . .
H42C H 0.769931 0.441396 0.780761 0.323 Uiso 1 1 calc R U . . .

loop_
_atom_site_aniso_label
_atom_site_aniso_U_11
_atom_site_aniso_U_22
_atom_site_aniso_U_33
_atom_site_aniso_U_23
_atom_site_aniso_U_13
_atom_site_aniso_U_12
Ti1 0.0341(4) 0.0311(4) 0.0353(5) 0.0031(3) 0.0079(4) 0.0027(3)
Ti2 0.0324(4) 0.0317(4) 0.0367(5) 0.0057(3) 0.0080(4) 0.0017(3)
Ti3 0.0348(5) 0.0339(5) 0.0325(4) 0.0045(3) 0.0063(3) 0.0020(3)
O1 0.0309(16) 0.0461(18) 0.0228(14) 0.0092(13) 0.0040(12) -0.0091(14)
O2 0.0436(18) 0.0302(15) 0.0286(16) 0.0024(11) 0.0045(13) 0.0135(13)
O3 0.0264(14) 0.0270(15) 0.0441(14) 0.0088(13) 0.0118(13) -0.0002(12)
O4 0.048(2) 0.044(2) 0.0415(19) -0.0070(16) 0.0078(16) 0.0034(16)
O5 0.060(2) 0.0377(19) 0.0389(19) 0.0021(15) 0.0125(17) 0.0028(16)
O6 0.0419(19) 0.0297(17) 0.054(2) 0.0081(15) 0.0186(16) 0.0034(14)
O7 0.051(2) 0.0310(18) 0.054(2) 0.0047(16) 0.0201(17) 0.0005(15)
O8 0.054(2) 0.053(2) 0.0360(19) 0.0045(16) 0.0124(16) -0.0084(18)
O9 0.0392(18) 0.056(2) 0.0304(17) 0.0092(15) 0.0120(15) 0.0011(16)
O10 0.0372(18) 0.0403(19) 0.050(2) 0.0038(16) 0.0080(16) 0.0097(15)
O11 0.0339(18) 0.050(2) 0.061(2) 0.0046(18) 0.0113(17) 0.0070(15)
O12 0.0379(19) 0.053(2) 0.044(2) 0.0049(16) 0.0011(16) 0.0028(16)
C1 0.042(3) 0.033(2) 0.042(3) -0.004(2) 0.012(2) -0.007(2)
C2 0.040(3) 0.040(3) 0.033(2) 0.001(2) 0.006(2) 0.001(2)
C3A 0.062(4) 0.063(4) 0.036(4) -0.006(4) 0.007(4) 0.012(4)
C4A 0.062(5) 0.090(5) 0.047(4) -0.011(4) 0.014(4) -0.007(5)
C5A 0.080(5) 0.052(5) 0.043(4) -0.003(4) 0.011(4) 0.006(4)
C6A 0.077(4) 0.074(4) 0.039(4) -0.008(4) 0.012(4) 0.017(4)
C7A 0.082(4) 0.087(5) 0.049(4) -0.006(4) 0.028(4) 0.004(4)
C8A 0.072(4) 0.099(5) 0.053(4) -0.015(4) 0.023(4) 0.004(4)
C9A 0.085(4) 0.090(4) 0.046(4) -0.015(4) 0.013(4) 0.030(4)
C10A 0.088(4) 0.071(4) 0.045(4) -0.005(4) 0.012(4) 0.015(4)
C11A 0.080(5) 0.070(4) 0.042(4) -0.014(4) 0.013(4) 0.012(4)
C3B 0.059(5) 0.054(5) 0.041(4) -0.009(4) 0.015(4) 0.000(4)
C4B 0.077(5) 0.073(5) 0.052(5) -0.003(4) 0.020(4) -0.002(5)
C5B 0.074(5) 0.075(5) 0.044(4) -0.007(4) 0.011(4) 0.020(4)
C6B 0.072(4) 0.068(4) 0.044(4) -0.008(4) 0.017(4) 0.007(4)
C7B 0.078(4) 0.075(5) 0.044(4) -0.007(4) 0.015(4) 0.012(4)
C8B 0.083(4) 0.083(5) 0.054(4) -0.006(4) 0.025(4) 0.006(4)
C9B 0.076(5) 0.090(5) 0.056(5) -0.018(4) 0.025(4) 0.006(4)
C10B 0.081(4) 0.087(4) 0.048(5) -0.013(4) 0.018(4) 0.025(4)
C11B 0.087(5) 0.075(5) 0.045(5) -0.010(4) 0.019(4) 0.015(4)
C12 0.043(3) 0.033(3) 0.042(3) 0.006(2) 0.004(2) -0.001(2)
C13 0.039(3) 0.030(2) 0.048(3) 0.005(2) 0.012(2) -0.001(2)
C14 0.075(4) 0.045(3) 0.067(4) -0.001(3) 0.024(3) -0.010(3)
C15 0.075(4) 0.050(3) 0.061(4) 0.018(3) 0.004(3) -0.009(3)
C16 0.060(4) 0.042(3) 0.108(6) -0.002(3) 0.038(4) -0.004(3)
C17 0.094(5) 0.039(3) 0.100(6) -0.014(3) 0.046(5) -0.013(3)
C18 0.084(5) 0.034(3) 0.143(8) 0.018(4) 0.043(5) 0.002(3)
C19 0.093(6) 0.056(4) 0.091(5) 0.036(4) 0.020(4) -0.004(4)
C20 0.157(9) 0.065(5) 0.105(7) 0.004(5) 0.076(7) -0.034(5)
C21 0.064(4) 0.053(4) 0.147(8) 0.002(5) 0.058(5) -0.007(3)
C22 0.071(5) 0.054(4) 0.122(7) -0.011(4) 0.012(5) -0.023(3)
C23 0.049(3) 0.043(3) 0.039(3) 0.005(2) 0.018(2) 0.007(2)
C24 0.054(3) 0.062(3) 0.036(2) 0.012(2) 0.018(2) -0.001(2)
C25 0.153(6) 0.081(4) 0.073(4) 0.007(4) 0.032(4) 0.023(4)
C26 0.086(4) 0.124(5) 0.071(4) 0.029(4) 0.027(4) 0.013(4)
C27 0.113(5) 0.119(5) 0.063(4) 0.015(4) 0.013(4) -0.026(4)
C28 0.149(6) 0.086(4) 0.094(5) 0.008(4) 0.025(5) 0.026(4)
C29 0.121(6) 0.099(5) 0.090(5) 0.015(4) 0.021(4) -0.023(5)
C30 0.091(4) 0.119(5) 0.083(4) 0.013(4) 0.035(4) -0.002(4)
C31 0.121(6) 0.123(6) 0.079(5) -0.001(4) 0.032(4) 0.004(5)
C32 0.106(5) 0.124(5) 0.062(4) 0.014(4) 0.011(4) -0.025(4)
C33 0.113(5) 0.131(6) 0.087(5) 0.029(5) 0.023(4) 0.030(5)
C34 0.035(3) 0.046(3) 0.084(4) 0.017(3) 0.001(3) 0.010(2)
C35 0.086(5) 0.119(7) 0.068(5) 0.033(5) -0.002(4) 0.011(5)
C36 0.143(9) 0.067(5) 0.138(9) 0.002(5) 0.016(7) 0.053(5)
C37 0.061(4) 0.130(6) 0.175(7) -0.022(6) 0.026(5) 0.021(4)
C38 0.124(9) 0.152(10) 0.273(14) -0.086(10) 0.075(9) 0.027(7)
C39 0.055(5) 0.247(13) 0.192(11) 0.016(10) 0.033(6) -0.004(7)
C40 0.052(5) 0.163(10) 0.163(11) 0.013(8) -0.037(5) -0.030(6)
C41 0.143(11) 0.190(13) 0.194(14) -0.042(11) 0.035(10) -0.106(10)
C42 0.185(14) 0.30(2) 0.105(9) 0.012(11) -0.083(9) -0.004(14)

loop_
_atom_type_symbol
_atom_type_description
_atom_type_scat_dispersion_real
_atom_type_scat_dispersion_imag
_atom_type_scat_source
C C 0.0033 0.0016 'International Tables Vol C Tables 4.2.6.8 and 6.1.1.4'
H H 0.0000 0.0000 'International Tables Vol C Tables 4.2.6.8 and 6.1.1.4'
O O 0.0106 0.0060 'International Tables Vol C Tables 4.2.6.8 and 6.1.1.4'
Ti Ti 0.2776 0.4457 'International Tables Vol C Tables 4.2.6.8 and 6.1.1.4'

loop_
_geom_angle_atom_site_label_1
_geom_angle_atom_site_label_2
_geom_angle_atom_site_label_3
_geom_angle
_geom_angle_site_symmetry_1
_geom_angle_site_symmetry_3
O10 Ti1 O1 96.19(15) . .
O10 Ti1 O2 102.98(15) . .
O1 Ti1 O2 103.52(13) . .
O10 Ti1 O5 94.01(16) . .
O1 Ti1 O5 164.07(14) . .
O2 Ti1 O5 86.01(13) . .
O10 Ti1 O6 93.19(15) . .
O1 Ti1 O6 88.08(13) . .
O2 Ti1 O6 158.77(15) . .
O5 Ti1 O6 79.14(14) . .
O10 Ti1 O3 175.90(15) . .
O1 Ti1 O3 79.72(13) . .
O2 Ti1 O3 78.24(12) . .
O5 Ti1 O3 89.97(14) . .
O6 Ti1 O3 86.60(12) . .
O10 Ti1 Ti3 145.80(12) . .
O1 Ti1 Ti3 99.42(10) . .
O2 Ti1 Ti3 43.74(10) . .
O5 Ti1 Ti3 78.50(10) . .
O6 Ti1 Ti3 117.47(10) . .
O3 Ti1 Ti3 36.30(8) . .
O10 Ti1 Ti2 138.23(12) . .
O1 Ti1 Ti2 43.84(9) . .
O2 Ti1 Ti2 99.07(9) . .
O5 Ti1 Ti2 122.73(11) . .
O6 Ti1 Ti2 76.87(9) . .
O3 Ti1 Ti2 37.80(8) . .
Ti3 Ti1 Ti2 68.36(3) . .
O11 Ti2 O2 96.47(16) . 3_666
O11 Ti2 O3 102.84(16) . .
O2 Ti2 O3 103.14(13) 3_666 .
O11 Ti2 O7 95.56(16) . .
O2 Ti2 O7 162.60(15) 3_666 .
O3 Ti2 O7 86.34(13) . .
O11 Ti2 O9 94.97(16) . 3_666
O2 Ti2 O9 87.77(14) 3_666 3_666
O3 Ti2 O9 157.76(14) . 3_666
O7 Ti2 O9 78.69(14) . 3_666
O11 Ti2 O1 175.32(15) . .
O2 Ti2 O1 78.94(13) 3_666 .
O3 Ti2 O1 77.56(12) . .
O7 Ti2 O1 89.12(13) . .
O9 Ti2 O1 85.79(12) 3_666 .
O11 Ti2 Ti1 145.09(13) . .
O2 Ti2 Ti1 98.82(10) 3_666 .
O3 Ti2 Ti1 43.04(9) . .
O7 Ti2 Ti1 78.02(10) . .
O9 Ti2 Ti1 116.76(10) 3_666 .
O1 Ti2 Ti1 36.36(8) . .
O11 Ti2 Ti3 138.28(13) . 3_666
O2 Ti2 Ti3 43.34(10) 3_666 3_666
O3 Ti2 Ti3 98.29(9) . 3_666
O7 Ti2 Ti3 121.52(11) . 3_666
O9 Ti2 Ti3 76.25(10) 3_666 3_666
O1 Ti2 Ti3 37.50(9) . 3_666
Ti1 Ti2 Ti3 68.16(3) . 3_666
O12 Ti3 O3 97.75(15) . .
O12 Ti3 O1 102.67(16) . 3_666
O3 Ti3 O1 103.50(13) . 3_666
O12 Ti3 O4 94.91(16) . .
O3 Ti3 O4 88.72(14) . .
O1 Ti3 O4 156.86(14) 3_666 .
O12 Ti3 O8 93.70(16) . .
O3 Ti3 O8 163.17(14) . .
O1 Ti3 O8 85.86(14) 3_666 .
O4 Ti3 O8 78.01(15) . .
O12 Ti3 O2 176.35(15) . .
O3 Ti3 O2 78.60(12) . .
O1 Ti3 O2 78.53(12) 3_666 .
O4 Ti3 O2 84.87(13) . .
O8 Ti3 O2 89.82(14) . .
O12 Ti3 Ti1 138.87(12) . .
O3 Ti3 Ti1 42.86(9) . .
O1 Ti3 Ti1 99.03(10) 3_666 .
O4 Ti3 Ti1 76.48(10) . .
O8 Ti3 Ti1 122.53(11) . .
O2 Ti3 Ti1 37.55(8) . .
O12 Ti3 Ti2 145.58(13) . 3_666
O3 Ti3 Ti2 98.82(10) . 3_666
O1 Ti3 Ti2 43.99(9) 3_666 3_666
O4 Ti3 Ti2 115.39(10) . 3_666
O8 Ti3 Ti2 78.06(11) . 3_666
O2 Ti3 Ti2 36.43(8) . 3_666
Ti1 Ti3 Ti2 68.28(3) . 3_666
Ti1 O1 Ti3 134.07(15) . 3_666
Ti1 O1 Ti2 99.80(13) . .
Ti3 O1 Ti2 98.52(14) 3_666 .
Ti2 O2 Ti1 133.87(17) 3_666 .
Ti2 O2 Ti3 100.23(13) 3_666 .
Ti1 O2 Ti3 98.71(14) . .
Ti3 O3 Ti2 133.37(16) . .
Ti3 O3 Ti1 100.84(12) . .
Ti2 O3 Ti1 99.16(14) . .
C1 O4 Ti3 129.7(3) . .
C1 O5 Ti1 127.8(3) . .
C12 O6 Ti1 130.5(3) . .
C12 O7 Ti2 129.4(3) . .
C23 O8 Ti3 128.9(3) . .
C23 O9 Ti2 130.8(3) . 3_666
C34 O10 Ti1 152.4(4) . .
C37 O11 Ti2 156.3(5) . .
C40 O12 Ti3 156.2(6) . .
O4 C1 O5 123.2(4) . .
O4 C1 C2 118.8(4) . .
O5 C1 C2 117.9(4) . .
C5A C2 C1 111.2(5) . .
C3B C2 C1 110.2(5) . .
C5A C2 C4A 111.2(6) . .
C1 C2 C4A 105.2(5) . .
C3B C2 C4B 110.1(6) . .
C1 C2 C4B 111.4(5) . .
C5A C2 C3A 108.9(5) . .
C1 C2 C3A 111.9(5) . .
C4A C2 C3A 108.3(5) . .
C3B C2 C5B 107.5(6) . .
C1 C2 C5B 111.3(5) . .
C4B C2 C5B 106.1(6) . .
C6A C3A C2 109.6(7) . .
C6A C3A H3A1 109.8 . .
C2 C3A H3A1 109.8 . .
C6A C3A H3A2 109.8 . .
C2 C3A H3A2 109.8 . .
H3A1 C3A H3A2 108.2 . .
C2 C4A C8A 110.3(8) . .
C2 C4A H4A1 109.6 . .
C8A C4A H4A1 109.6 . .
C2 C4A H4A2 109.6 . .
C8A C4A H4A2 109.6 . .
H4A1 C4A H4A2 108.1 . .
C2 C5A C10A 110.6(8) . .
C2 C5A H5A1 109.5 . .
C10A C5A H5A1 109.5 . .
C2 C5A H5A2 109.5 . .
C10A C5A H5A2 109.5 . .
H5A1 C5A H5A2 108.1 . .
C3A C6A C11A 109.1(7) . .
C3A C6A C7A 109.4(7) . .
C11A C6A C7A 106.1(11) . .
C3A C6A H6A 110.7 . .
C11A C6A H6A 110.7 . .
C7A C6A H6A 110.7 . .
C8A C7A C6A 113.0(11) . .
C8A C7A H7A1 109.0 . .
C6A C7A H7A1 109.0 . .
C8A C7A H7A2 109.0 . .
C6A C7A H7A2 109.0 . .
H7A1 C7A H7A2 107.8 . .
C4A C8A C7A 109.4(7) . .
C4A C8A C9A 109.3(7) . .
C7A C8A C9A 104.9(12) . .
C4A C8A H8A 111.0 . .
C7A C8A H8A 111.0 . .
C9A C8A H8A 111.0 . .
C10A C9A C8A 112.9(11) . .
C10A C9A H9A1 109.0 . .
C8A C9A H9A1 109.0 . .
C10A C9A H9A2 109.0 . .
C8A C9A H9A2 109.0 . .
H9A1 C9A H9A2 107.8 . .
C9A C10A C5A 109.0(7) . .
C9A C10A C11A 107.0(11) . .
C5A C10A C11A 109.1(7) . .
C9A C10A H10A 110.6 . .
C5A C10A H10A 110.6 . .
C11A C10A H10A 110.6 . .
C10A C11A C6A 111.9(10) . .
C10A C11A H11A 109.2 . .
C6A C11A H11A 109.2 . .
C10A C11A H11B 109.2 . .
C6A C11A H11B 109.2 . .
H11A C11A H11B 107.9 . .
C2 C3B C6B 112.3(8) . .
C2 C3B H3B1 109.2 . .
C6B C3B H3B1 109.2 . .
C2 C3B H3B2 109.2 . .
C6B C3B H3B2 109.2 . .
H3B1 C3B H3B2 107.9 . .
C8B C4B C2 110.7(9) . .
C8B C4B H4B1 109.5 . .
C2 C4B H4B1 109.5 . .
C8B C4B H4B2 109.5 . .
C2 C4B H4B2 109.5 . .
H4B1 C4B H4B2 108.1 . .
C10B C5B C2 111.6(9) . .
C10B C5B H5B1 109.3 . .
C2 C5B H5B1 109.3 . .
C10B C5B H5B2 109.3 . .
C2 C5B H5B2 109.3 . .
H5B1 C5B H5B2 108.0 . .
C11B C6B C7B 104.2(13) . .
C11B C6B C3B 110.1(8) . .
C7B C6B C3B 109.4(8) . .
C11B C6B H6B 111.0 . .
C7B C6B H6B 111.0 . .
C3B C6B H6B 111.0 . .
C6B C7B C8B 112.3(13) . .
C6B C7B H7B1 109.1 . .
C8B C7B H7B1 109.1 . .
C6B C7B H7B2 109.1 . .
C8B C7B H7B2 109.1 . .
H7B1 C7B H7B2 107.9 . .
C4B C8B C7B 109.6(8) . .
C4B C8B C9B 109.6(8) . .
C7B C8B C9B 107.2(14) . .
C4B C8B H8B 110.1 . .
C7B C8B H8B 110.1 . .
C9B C8B H8B 110.1 . .
C8B C9B C10B 111.3(13) . .
C8B C9B H9B1 109.4 . .
C10B C9B H9B1 109.4 . .
C8B C9B H9B2 109.4 . .
C10B C9B H9B2 109.4 . .
H9B1 C9B H9B2 108.0 . .
C11B C10B C5B 109.8(8) . .
C11B C10B C9B 106.0(14) . .
C5B C10B C9B 108.2(8) . .
C11B C10B H10B 110.9 . .
C5B C10B H10B 110.9 . .
C9B C10B H10B 110.9 . .
C10B C11B C6B 113.8(13) . .
C10B C11B H11C 108.8 . .
C6B C11B H11C 108.8 . .
C10B C11B H11D 108.8 . .
C6B C11B H11D 108.8 . .
H11C C11B H11D 107.7 . .
O6 C12 O7 124.5(4) . .
O6 C12 C13 117.1(4) . .
O7 C12 C13 118.3(4) . .
C12 C13 C15 108.1(4) . .
C12 C13 C14 110.7(4) . .
C15 C13 C14 108.4(5) . .
C12 C13 C16 111.9(4) . .
C15 C13 C16 109.2(5) . .
C14 C13 C16 108.4(5) . .
C13 C14 C17 108.9(5) . .
C13 C14 H14A 109.9 . .
C17 C14 H14A 109.9 . .
C13 C14 H14B 109.9 . .
C17 C14 H14B 109.9 . .
H14A C14 H14B 108.3 . .
C13 C15 C19 110.0(5) . .
C13 C15 H15A 109.7 . .
C19 C15 H15A 109.7 . .
C13 C15 H15B 109.7 . .
C19 C15 H15B 109.7 . .
H15A C15 H15B 108.2 . .
C13 C16 C21 110.1(5) . .
C13 C16 H16A 109.6 . .
C21 C16 H16A 109.6 . .
C13 C16 H16B 109.6 . .
C21 C16 H16B 109.6 . .
H16A C16 H16B 108.2 . .
C18 C17 C22 111.1(7) . .
C18 C17 C14 110.3(6) . .
C22 C17 C14 109.1(6) . .
C18 C17 H17 108.8 . .
C22 C17 H17 108.8 . .
C14 C17 H17 108.8 . .
C17 C18 C19 109.8(6) . .
C17 C18 H18A 109.7 . .
C19 C18 H18A 109.7 . .
C17 C18 H18B 109.7 . .
C19 C18 H18B 109.7 . .
H18A C18 H18B 108.2 . .
C20 C19 C18 110.6(7) . .
C20 C19 C15 108.3(6) . .
C18 C19 C15 109.1(6) . .
C20 C19 H19 109.6 . .
C18 C19 H19 109.6 . .
C15 C19 H19 109.6 . .
C19 C20 C21 109.1(6) . .
C19 C20 H20A 109.9 . .
C21 C20 H20A 109.9 . .
C19 C20 H20B 109.9 . .
C21 C20 H20B 109.9 . .
H20A C20 H20B 108.3 . .
C22 C21 C20 110.8(6) . .
C22 C21 C16 109.7(6) . .
C20 C21 C16 108.3(7) . .
C22 C21 H21 109.4 . .
C20 C21 H21 109.4 . .
C16 C21 H21 109.4 . .
C21 C22 C17 109.1(6) . .
C21 C22 H22A 109.9 . .
C17 C22 H22A 109.9 . .
C21 C22 H22B 109.9 . .
C17 C22 H22B 109.9 . .
H22A C22 H22B 108.3 . .
O9 C23 O8 123.2(5) . .
O9 C23 C24 118.9(5) . .
O8 C23 C24 117.9(5) . .
C25 C24 C23 107.6(5) . .
C25 C24 C26 111.3(7) . .
C23 C24 C26 110.6(5) . .
C25 C24 C27 109.3(7) . .
C23 C24 C27 112.5(5) . .
C26 C24 C27 105.6(6) . .
C24 C25 C28 111.4(6) . .
C24 C25 H25A 109.3 . .
C28 C25 H25A 109.3 . .
C24 C25 H25B 109.3 . .
C28 C25 H25B 109.3 . .
H25A C25 H25B 108.0 . .
C24 C26 C30 111.0(6) . .
C24 C26 H26A 109.4 . .
C30 C26 H26A 109.4 . .
C24 C26 H26B 109.4 . .
C30 C26 H26B 109.4 . .
H26A C26 H26B 108.0 . .
C24 C27 C32 110.7(6) . .
C24 C27 H27A 109.5 . .
C32 C27 H27A 109.5 . .
C24 C27 H27B 109.5 . .
C32 C27 H27B 109.5 . .
H27A C27 H27B 108.1 . .
C29 C28 C33 113.3(8) . .
C29 C28 C25 102.2(8) . .
C33 C28 C25 98.5(8) . .
C29 C28 H28 113.8 . .
C33 C28 H28 113.8 . .
C25 C28 H28 113.8 . .
C30 C29 C28 117.9(8) . .
C30 C29 H29A 107.8 . .
C28 C29 H29A 107.8 . .
C30 C29 H29B 107.8 . .
C28 C29 H29B 107.8 . .
H29A C29 H29B 107.2 . .
C29 C30 C31 113.9(9) . .
C29 C30 C26 101.8(7) . .
C31 C30 C26 103.7(7) . .
C29 C30 H30 112.2 . .
C31 C30 H30 112.2 . .
C26 C30 H30 112.2 . .
C30 C31 C32 117.1(8) . .
C30 C31 H31A 108.0 . .
C32 C31 H31A 108.0 . .
C30 C31 H31B 108.0 . .
C32 C31 H31B 108.0 . .
H31A C31 H31B 107.3 . .
C33 C32 C31 114.8(9) . .
C33 C32 C27 104.0(8) . .
C31 C32 C27 104.6(8) . .
C33 C32 H32 111.0 . .
C31 C32 H32 111.0 . .
C27 C32 H32 111.0 . .
C32 C33 C28 113.6(8) . .
C32 C33 H33A 108.8 . .
C28 C33 H33A 108.8 . .
C32 C33 H33B 108.8 . .
C28 C33 H33B 108.8 . .
H33A C33 H33B 107.7 . .
O10 C34 C36 109.1(6) . .
O10 C34 C35 108.8(5) . .
C36 C34 C35 113.0(7) . .
O10 C34 H34 108.6 . .
C36 C34 H34 108.6 . .
C35 C34 H34 108.6 . .
C34 C35 H35A 109.5 . .
C34 C35 H35B 109.5 . .
H35A C35 H35B 109.5 . .
C34 C35 H35C 109.5 . .
H35A C35 H35C 109.5 . .
H35B C35 H35C 109.5 . .
C34 C36 H36A 109.5 . .
C34 C36 H36B 109.5 . .
H36A C36 H36B 109.5 . .
C34 C36 H36C 109.5 . .
H36A C36 H36C 109.5 . .
H36B C36 H36C 109.5 . .
C38 C37 O11 115.8(9) . .
C38 C37 C39 119.9(10) . .
O11 C37 C39 111.2(9) . .
C38 C37 H37 102.2 . .
O11 C37 H37 102.2 . .
C39 C37 H37 102.2 . .
C37 C38 H38A 109.5 . .
C37 C38 H38B 109.5 . .
H38A C38 H38B 109.5 . .
C37 C38 H38C 109.5 . .
H38A C38 H38C 109.5 . .
H38B C38 H38C 109.5 . .
C37 C39 H39A 109.5 . .
C37 C39 H39B 109.5 . .
H39A C39 H39B 109.5 . .
C37 C39 H39C 109.5 . .
H39A C39 H39C 109.5 . .
H39B C39 H39C 109.5 . .
O12 C40 C41 114.0(10) . .
O12 C40 C42 111.0(10) . .
C41 C40 C42 122.6(12) . .
O12 C40 H40 101.8 . .
C41 C40 H40 101.8 . .
C42 C40 H40 101.8 . .
C40 C41 H41A 109.5 . .
C40 C41 H41B 109.5 . .
H41A C41 H41B 109.5 . .
C40 C41 H41C 109.5 . .
H41A C41 H41C 109.5 . .
H41B C41 H41C 109.5 . .
C40 C42 H42A 109.5 . .
C40 C42 H42B 109.5 . .
H42A C42 H42B 109.5 . .
C40 C42 H42C 109.5 . .
H42A C42 H42C 109.5 . .
H42B C42 H42C 109.5 . .

loop_
_geom_bond_atom_site_label_1
_geom_bond_atom_site_label_2
_geom_bond_distance
_geom_bond_site_symmetry_2
Ti1 O10 1.759(3) .
Ti1 O1 1.868(3) .
Ti1 O2 1.912(3) .
Ti1 O5 2.047(4) .
Ti1 O6 2.060(3) .
Ti1 O3 2.147(3) .
Ti1 Ti3 3.1004(11) .
Ti1 Ti2 3.1060(11) .
Ti2 O11 1.755(3) .
Ti2 O2 1.876(3) 3_666
Ti2 O3 1.928(3) .
Ti2 O7 2.050(3) .
Ti2 O9 2.064(3) 3_666
Ti2 O1 2.183(3) .
Ti2 Ti3 3.1093(12) 3_666
Ti3 O12 1.760(3) .
Ti3 O3 1.869(3) .
Ti3 O1 1.914(3) 3_666
Ti3 O4 2.053(3) .
Ti3 O8 2.055(3) .
Ti3 O2 2.169(3) .
O4 C1 1.251(6) .
O5 C1 1.266(6) .
O6 C12 1.245(6) .
O7 C12 1.260(6) .
O8 C23 1.269(6) .
O9 C23 1.232(6) .
O10 C34 1.413(6) .
O11 C37 1.393(9) .
O12 C40 1.385(8) .
C1 C2 1.511(7) .
C2 C5A 1.494(10) .
C2 C3B 1.495(11) .
C2 C4A 1.511(10) .
C2 C4B 1.537(11) .
C2 C3A 1.556(9) .
C2 C5B 1.575(11) .
C3A C6A 1.511(9) .
C3A H3A1 0.9700 .
C3A H3A2 0.9700 .
C4A C8A 1.512(10) .
C4A H4A1 0.9700 .
C4A H4A2 0.9700 .
C5A C10A 1.509(10) .
C5A H5A1 0.9700 .
C5A H5A2 0.9700 .
C6A C11A 1.512(9) .
C6A C7A 1.514(9) .
C6A H6A 0.9800 .
C7A C8A 1.513(9) .
C7A H7A1 0.9700 .
C7A H7A2 0.9700 .
C8A C9A 1.513(9) .
C8A H8A 0.9800 .
C9A C10A 1.505(9) .
C9A H9A1 0.9700 .
C9A H9A2 0.9700 .
C10A C11A 1.510(9) .
C10A H10A 0.9800 .
C11A H11A 0.9700 .
C11A H11B 0.9700 .
C3B C6B 1.512(10) .
C3B H3B1 0.9700 .
C3B H3B2 0.9700 .
C4B C8B 1.509(10) .
C4B H4B1 0.9700 .
C4B H4B2 0.9700 .
C5B C10B 1.509(10) .
C5B H5B1 0.9700 .
C5B H5B2 0.9700 .
C6B C11B 1.502(10) .
C6B C7B 1.507(10) .
C6B H6B 0.9800 .
C7B C8B 1.512(10) .
C7B H7B1 0.9700 .
C7B H7B2 0.9700 .
C8B C9B 1.514(10) .
C8B H8B 0.9800 .
C9B C10B 1.514(10) .
C9B H9B1 0.9700 .
C9B H9B2 0.9700 .
C10B C11B 1.497(10) .
C10B H10B 0.9800 .
C11B H11C 0.9700 .
C11B H11D 0.9700 .
C12 C13 1.514(7) .
C13 C15 1.523(8) .
C13 C14 1.526(8) .
C13 C16 1.528(7) .
C14 C17 1.554(8) .
C14 H14A 0.9700 .
C14 H14B 0.9700 .
C15 C19 1.546(8) .
C15 H15A 0.9700 .
C15 H15B 0.9700 .
C16 C21 1.531(9) .
C16 H16A 0.9700 .
C16 H16B 0.9700 .
C17 C18 1.469(11) .
C17 C22 1.508(10) .
C17 H17 0.9800 .
C18 C19 1.513(11) .
C18 H18A 0.9700 .
C18 H18B 0.9700 .
C19 C20 1.506(11) .
C19 H19 0.9800 .
C20 C21 1.530(13) .
C20 H20A 0.9700 .
C20 H20B 0.9700 .
C21 C22 1.495(11) .
C21 H21 0.9800 .
C22 H22A 0.9700 .
C22 H22B 0.9700 .
C23 C24 1.510(7) .
C24 C25 1.464(10) .
C24 C26 1.516(9) .
C24 C27 1.530(10) .
C25 C28 1.651(12) .
C25 H25A 0.9700 .
C25 H25B 0.9700 .
C26 C30 1.613(11) .
C26 H26A 0.9700 .
C26 H26B 0.9700 .
C27 C32 1.568(10) .
C27 H27A 0.9700 .
C27 H27B 0.9700 .
C28 C29 1.481(13) .
C28 C33 1.550(14) .
C28 H28 0.9800 .
C29 C30 1.427(12) .
C29 H29A 0.9700 .
C29 H29B 0.9700 .
C30 C31 1.431(13) .
C30 H30 0.9800 .
C31 C32 1.446(12) .
C31 H31A 0.9700 .
C31 H31B 0.9700 .
C32 C33 1.445(13) .
C32 H32 0.9800 .
C33 H33A 0.9700 .
C33 H33B 0.9700 .
C34 C36 1.480(10) .
C34 C35 1.500(10) .
C34 H34 0.9800 .
C35 H35A 0.9600 .
C35 H35B 0.9600 .
C35 H35C 0.9600 .
C36 H36A 0.9600 .
C36 H36B 0.9600 .
C36 H36C 0.9600 .
C37 C38 1.367(15) .
C37 C39 1.437(14) .
C37 H37 0.9800 .
C38 H38A 0.9600 .
C38 H38B 0.9600 .
C38 H38C 0.9600 .
C39 H39A 0.9600 .
C39 H39B 0.9600 .
C39 H39C 0.9600 .
C40 C41 1.398(15) .
C40 C42 1.419(16) .
C40 H40 0.9800 .
C41 H41A 0.9600 .
C41 H41B 0.9600 .
C41 H41C 0.9600 .
C42 H42A 0.9600 .
C42 H42B 0.9600 .
C42 H42C 0.9600 .
